data_4336409
loop_
_publ_author_name
'Lakshmi Kanta Das'
'Apurba Biswas'
'Jared S. Kinyon'
'Naresh S. Dalal'
'Haidong Zhou'
'Ashutosh Ghosh'

_publ_section_title
;
 Di-, Tri-, and Tetranuclear Nickel(II) Complexes with Oximato Bridges:
 Magnetism and Catecholase-like Activity of Two Tetranuclear Complexes
 Possessing Rhombic Topology
;
_journal_name_full 'Inorganic Chemistry'
_journal_page_first 11744
_journal_page_last 11757
_journal_paper_doi 10.1021/ic401020m
_journal_volume 52
_journal_year 2013
_chemical_formula_sum 'C20 H40 Cl2 N6 Ni2 O10'
_chemical_formula_weight 712.86
_chemical_name_systematic
;
 ?
;
_space_group_IT_number 14
_symmetry_cell_setting monoclinic
_symmetry_space_group_name_Hall '-P 2ybc'
_symmetry_space_group_name_H-M 'P 1 21/c 1'
_atom_sites_solution_hydrogens geom
_atom_sites_solution_primary direct
_atom_sites_solution_secondary difmap
_audit_creation_method SHELXL-97
_cell_angle_alpha 90.000(5)
_cell_angle_beta 111.622(5)
_cell_angle_gamma 90.000(5)
_cell_formula_units_Z 2
_cell_length_a 7.475(5)
_cell_length_b 21.747(5)
_cell_length_c 9.689(5)
_cell_measurement_reflns_used 10945
_cell_measurement_temperature 293(2)
_cell_measurement_theta_max 26.4
_cell_measurement_theta_min 1.9
_cell_volume 1464.2(13)
_computing_cell_refinement 'Bruker SMART'
_computing_data_collection 'Bruker SMART'
_computing_data_reduction 'Bruker SAINT'
_computing_molecular_graphics 'Ortep-3 for Windows (Farrugia, 1997)'
_computing_publication_material 'WINGX V1.80.03'
_computing_structure_refinement 'SHELXL-97 (Sheldrick, 1997)'
_computing_structure_solution 'SHELXS-97 (Sheldrick, 1990)'
_diffrn_ambient_temperature 293(2)
_diffrn_measured_fraction_theta_full 0.973
_diffrn_measured_fraction_theta_max 0.973
_diffrn_radiation_monochromator graphite
_diffrn_radiation_source 'fine-focus sealed tube'
_diffrn_radiation_type MoK\a
_diffrn_radiation_wavelength 0.71073
_diffrn_reflns_av_R_equivalents 0.0213
_diffrn_reflns_av_sigmaI/netI 0.0207
_diffrn_reflns_limit_h_max 8
_diffrn_reflns_limit_h_min -9
_diffrn_reflns_limit_k_max 27
_diffrn_reflns_limit_k_min -26
_diffrn_reflns_limit_l_max 11
_diffrn_reflns_limit_l_min -11
_diffrn_reflns_number 10945
_diffrn_reflns_theta_full 26.37
_diffrn_reflns_theta_max 26.37
_diffrn_reflns_theta_min 1.87
_exptl_absorpt_coefficient_mu 1.529
_exptl_absorpt_correction_T_max 0.8031
_exptl_absorpt_correction_T_min 0.7496
_exptl_absorpt_correction_type empirical
_exptl_absorpt_process_details SADABS
_exptl_crystal_colour Red
_exptl_crystal_density_diffrn 1.617
_exptl_crystal_description hexagonal
_exptl_crystal_F_000 744
_exptl_crystal_size_max 0.20
_exptl_crystal_size_mid 0.18
_exptl_crystal_size_min 0.15
_refine_diff_density_max 0.737
_refine_diff_density_min -0.438
_refine_diff_density_rms 0.073
_refine_ls_extinction_method none
_refine_ls_goodness_of_fit_ref 1.052
_refine_ls_hydrogen_treatment constr
_refine_ls_matrix_type full
_refine_ls_number_parameters 185
_refine_ls_number_reflns 2918
_refine_ls_number_restraints 0
_refine_ls_restrained_S_all 1.052
_refine_ls_R_factor_all 0.0453
_refine_ls_R_factor_gt 0.0386
_refine_ls_shift/su_max 0.000
_refine_ls_shift/su_mean 0.000
_refine_ls_structure_factor_coef Fsqd
_refine_ls_weighting_details 'calc w=1/[\s^2^(Fo^2^)+(0.0641P)^2^+1.2827P] where P=(Fo^2^+2Fc^2^)/3'
_refine_ls_weighting_scheme calc
_refine_ls_wR_factor_gt 0.1082
_refine_ls_wR_factor_ref 0.1138
_reflns_number_gt 2518
_reflns_number_total 2918
_reflns_threshold_expression >2sigma(I)
_cod_data_source_file ic401020m_si_002_1.cif
_cod_data_source_block 1
_cod_original_sg_symbol_H-M 'P 21/c'
_cod_database_code 4336409

loop_
_symmetry_equiv_pos_as_xyz
'x, y, z'
'-x, y+1/2, -z+1/2'
'-x, -y, -z'
'x, -y-1/2, z-1/2'

loop_
_atom_site_label
_atom_site_type_symbol
_atom_site_fract_x
_atom_site_fract_y
_atom_site_fract_z
_atom_site_U_iso_or_equiv
_atom_site_adp_type
_atom_site_occupancy
_atom_site_symmetry_multiplicity
_atom_site_calc_flag
_atom_site_refinement_flags
Ni1 Ni 0.08182(5) 0.071944(15) 0.44651(4) 0.03329(15) Uani 1 1 d .
Cl1 Cl 0.28474(14) 0.14479(4) 0.88079(10) 0.0561(2) Uani 1 1 d .
O1 O 0.1661(3) -0.04366(10) 0.6079(3) 0.0509(6) Uani 1 1 d .
N1 N 0.2240(3) 0.01009(10) 0.5752(3) 0.0345(5) Uani 1 1 d .
N2 N 0.3176(4) 0.10947(11) 0.5039(3) 0.0382(5) Uani 1 1 d .
N3 N -0.0171(4) 0.14217(11) 0.3144(3) 0.0421(6) Uani 1 1 d .
C3 C 0.4604(4) 0.08128(14) 0.6007(3) 0.0379(6) Uani 1 1 d .
C2 C 0.4069(4) 0.02144(14) 0.6420(3) 0.0366(6) Uani 1 1 d .
C5 C 0.3199(5) 0.17169(15) 0.4476(4) 0.0520(8) Uani 1 1 d .
H5A H 0.4402 0.1796 0.4342 0.062 Uiso 1 1 calc R
H5B H 0.3040 0.2020 0.5157 0.062 Uiso 1 1 calc R
C1 C 0.5407(5) -0.02112(16) 0.7512(4) 0.0510(8) Uani 1 1 d .
H1A H 0.5249 -0.0172 0.8447 0.077 Uiso 1 1 calc R
H1B H 0.6708 -0.0111 0.7636 0.077 Uiso 1 1 calc R
H1C H 0.5131 -0.0626 0.7160 0.077 Uiso 1 1 calc R
O5 O 0.2675(9) 0.1717(2) 1.0031(5) 0.148(2) Uani 1 1 d .
C4 C 0.6590(5) 0.10602(17) 0.6672(4) 0.0542(9) Uani 1 1 d .
H4A H 0.6657 0.1448 0.6222 0.081 Uiso 1 1 calc R
H4B H 0.7472 0.0777 0.6502 0.081 Uiso 1 1 calc R
H4C H 0.6925 0.1115 0.7720 0.081 Uiso 1 1 calc R
C6 C 0.1525(5) 0.17393(17) 0.3003(4) 0.0565(9) Uani 1 1 d .
H6A H 0.1201 0.2164 0.2708 0.068 Uiso 1 1 calc R
H6B H 0.1879 0.1539 0.2245 0.068 Uiso 1 1 calc R
O3 O 0.3866(10) 0.1854(2) 0.8241(7) 0.161(2) Uani 1 1 d .
O4 O 0.3865(9) 0.0908(2) 0.9095(5) 0.157(2) Uani 1 1 d .
C9 C -0.1519(6) 0.12325(18) 0.1623(4) 0.0645(10) Uani 1 1 d .
H9A H -0.2758 0.1132 0.1672 0.077 Uiso 1 1 calc R
H9B H -0.1705 0.1579 0.0955 0.077 Uiso 1 1 calc R
C7 C -0.1196(7) 0.18188(17) 0.3865(5) 0.0674(11) Uani 1 1 d .
H7A H -0.0279 0.1947 0.4824 0.081 Uiso 1 1 calc R
H7B H -0.2167 0.1571 0.4047 0.081 Uiso 1 1 calc R
C8 C -0.2161(8) 0.2386(2) 0.3024(8) 0.0989(18) Uani 1 1 d .
H8A H -0.1208 0.2653 0.2902 0.148 Uiso 1 1 calc R
H8B H -0.2820 0.2597 0.3568 0.148 Uiso 1 1 calc R
H8C H -0.3069 0.2269 0.2067 0.148 Uiso 1 1 calc R
C10 C -0.0840(7) 0.0699(2) 0.0994(5) 0.0773(13) Uani 1 1 d .
H10A H 0.0444 0.0776 0.1036 0.116 Uiso 1 1 calc R
H10B H -0.1679 0.0638 -0.0020 0.116 Uiso 1 1 calc R
H10C H -0.0845 0.0336 0.1559 0.116 Uiso 1 1 calc R
O2 O 0.1161(7) 0.1400(4) 0.7633(7) 0.193(3) Uani 1 1 d .

loop_
_atom_site_aniso_label
_atom_site_aniso_U_11
_atom_site_aniso_U_22
_atom_site_aniso_U_33
_atom_site_aniso_U_23
_atom_site_aniso_U_13
_atom_site_aniso_U_12
Ni1 0.0333(2) 0.0278(2) 0.0363(2) 0.00433(13) 0.01000(16) -0.00238(13)
Cl1 0.0640(6) 0.0555(5) 0.0539(5) 0.0021(4) 0.0277(4) 0.0070(4)
O1 0.0362(11) 0.0354(11) 0.0682(15) 0.0203(10) 0.0042(11) -0.0043(9)
N1 0.0336(12) 0.0308(11) 0.0362(12) 0.0028(9) 0.0093(10) -0.0034(9)
N2 0.0413(14) 0.0332(12) 0.0422(14) -0.0009(10) 0.0180(11) -0.0078(10)
N3 0.0476(14) 0.0337(13) 0.0465(14) 0.0109(11) 0.0194(12) 0.0023(11)
C3 0.0364(15) 0.0423(16) 0.0372(15) -0.0077(12) 0.0161(13) -0.0089(12)
C2 0.0339(14) 0.0412(15) 0.0340(14) -0.0031(12) 0.0117(12) -0.0032(12)
C5 0.054(2) 0.0387(16) 0.065(2) 0.0064(15) 0.0246(17) -0.0112(14)
C1 0.0395(17) 0.0527(19) 0.0516(19) 0.0060(15) 0.0059(15) 0.0016(14)
O5 0.264(7) 0.114(3) 0.130(4) -0.032(3) 0.148(4) -0.016(4)
C4 0.0415(18) 0.061(2) 0.056(2) -0.0036(17) 0.0132(16) -0.0161(15)
C6 0.063(2) 0.0461(18) 0.066(2) 0.0163(16) 0.0307(19) -0.0025(16)
O3 0.243(7) 0.117(4) 0.198(5) -0.011(3) 0.169(5) -0.037(4)
O4 0.246(6) 0.098(3) 0.088(3) 0.003(2) 0.016(3) 0.084(4)
C9 0.061(2) 0.061(2) 0.056(2) 0.0210(18) 0.0024(18) 0.0011(18)
C7 0.078(3) 0.046(2) 0.094(3) 0.0111(19) 0.050(2) 0.0136(18)
C8 0.098(4) 0.053(3) 0.162(5) 0.034(3) 0.068(4) 0.029(2)
C10 0.088(3) 0.089(3) 0.044(2) -0.011(2) 0.012(2) -0.008(2)
O2 0.076(3) 0.292(8) 0.170(5) -0.069(5) -0.002(3) 0.039(4)

loop_
_atom_type_symbol
_atom_type_description
_atom_type_scat_dispersion_real
_atom_type_scat_dispersion_imag
_atom_type_scat_source
C C 0.0033 0.0016 'International Tables Vol C Tables 4.2.6.8 and 6.1.1.4'
H H 0.0000 0.0000 'International Tables Vol C Tables 4.2.6.8 and 6.1.1.4'
N N 0.0061 0.0033 'International Tables Vol C Tables 4.2.6.8 and 6.1.1.4'
O O 0.0106 0.0060 'International Tables Vol C Tables 4.2.6.8 and 6.1.1.4'
Cl Cl 0.1484 0.1585 'International Tables Vol C Tables 4.2.6.8 and 6.1.1.4'
Ni Ni 0.3393 1.1124 'International Tables Vol C Tables 4.2.6.8 and 6.1.1.4'

loop_
_geom_angle_atom_site_label_1
_geom_angle_atom_site_label_2
_geom_angle_atom_site_label_3
_geom_angle
_geom_angle_site_symmetry_1
_geom_angle_site_symmetry_3
N2 Ni1 O1 172.90(11) . 3_556
N2 Ni1 N1 82.63(11) . .
O1 Ni1 N1 102.42(10) 3_556 .
N2 Ni1 N3 86.59(11) . .
O1 Ni1 N3 88.59(10) 3_556 .
N1 Ni1 N3 168.79(10) . .
O2 Cl1 O5 113.9(4) . .
O2 Cl1 O4 112.3(4) . .
O5 Cl1 O4 114.4(3) . .
O2 Cl1 O3 100.9(5) . .
O5 Cl1 O3 107.9(3) . .
O4 Cl1 O3 106.2(4) . .
N1 O1 Ni1 127.68(17) . 3_556
C2 N1 O1 115.1(2) . .
C2 N1 Ni1 115.4(2) . .
O1 N1 Ni1 129.56(18) . .
C3 N2 C5 126.3(3) . .
C3 N2 Ni1 117.1(2) . .
C5 N2 Ni1 116.2(2) . .
C7 N3 C6 112.1(3) . .
C7 N3 C9 110.1(3) . .
C6 N3 C9 108.8(3) . .
C7 N3 Ni1 106.4(2) . .
C6 N3 Ni1 107.0(2) . .
C9 N3 Ni1 112.5(2) . .
N2 C3 C2 112.8(3) . .
N2 C3 C4 124.9(3) . .
C2 C3 C4 122.4(3) . .
N1 C2 C3 112.1(3) . .
N1 C2 C1 123.0(3) . .
C3 C2 C1 124.9(3) . .
N2 C5 C6 105.2(3) . .
N3 C6 C5 109.5(3) . .
C10 C9 N3 114.2(3) . .
N3 C7 C8 116.5(4) . .

loop_
_geom_bond_atom_site_label_1
_geom_bond_atom_site_label_2
_geom_bond_distance
_geom_bond_site_symmetry_2
Ni1 N2 1.833(3) .
Ni1 O1 1.836(2) 3_556
Ni1 N1 1.876(2) .
Ni1 N3 1.955(2) .
Cl1 O2 1.356(5) .
Cl1 O5 1.370(4) .
Cl1 O4 1.370(4) .
Cl1 O3 1.404(4) .
O1 N1 1.324(3) .
O1 Ni1 1.836(2) 3_556
N1 C2 1.303(4) .
N2 C3 1.287(4) .
N2 C5 1.462(4) .
N3 C7 1.489(5) .
N3 C6 1.494(4) .
N3 C9 1.504(5) .
C3 C2 1.460(4) .
C3 C4 1.484(4) .
C2 C1 1.482(4) .
C5 C6 1.513(5) .
C9 C10 1.485(6) .
C7 C8 1.507(6) .
